data_7122514
loop_
_publ_author_name
'Han, Chengyou'
'Zhao, Dezhi'
'Dong, Shengyi'

_publ_section_title
;
 Three-dimensional supramolecular polymerization based on pillar[n]arenes
 (n = 5, 6) and halogen bonding interactions.
;
_journal_issue 93
_journal_name_full 'Chemical communications (Cambridge, England)'
_journal_page_first 13099
_journal_page_last 13102
_journal_paper_doi 10.1039/c8cc07993e
_journal_volume 54
_journal_year 2018
_chemical_formula_moiety 'C6 F4 I2, C55 H70 O10, C10 H14 N4'
_chemical_formula_sum 'C71 H84 F4 I2 N4 O10'
_chemical_formula_weight 1483.22
_space_group_crystal_system triclinic
_space_group_IT_number 2
_space_group_name_Hall '-P 1'
_space_group_name_H-M_alt 'P -1'
_symmetry_space_group_name_Hall '-P 1'
_symmetry_space_group_name_H-M 'P -1'
_atom_sites_solution_hydrogens geom
_atom_sites_solution_primary iterative
_audit_creation_date 2016-06-22
_audit_creation_method
;
Olex2 1.2
(compiled 2016.02.19 svn.r3266 for OlexSys, GUI svn.r5155)
;
_audit_update_record
;
2018-09-01 deposited with the CCDC.
2018-10-25 downloaded from the CCDC.
;
_cell_angle_alpha 87.769(4)
_cell_angle_beta 85.092(4)
_cell_angle_gamma 79.626(4)
_cell_formula_units_Z 2
_cell_length_a 14.2852(6)
_cell_length_b 15.3486(7)
_cell_length_c 16.0133(7)
_cell_measurement_reflns_used 13633
_cell_measurement_temperature 293.67(10)
_cell_measurement_theta_max 70.4090
_cell_measurement_theta_min 4.0280
_cell_volume 3440.0(3)
_computing_cell_refinement 'CrysAlisPro 1.171.38.41 (Rigaku OD, 2015)'
_computing_data_collection 'CrysAlisPro 1.171.38.41 (Rigaku OD, 2015)'
_computing_data_reduction 'CrysAlisPro 1.171.38.41 (Rigaku OD, 2015)'
_computing_molecular_graphics 'Olex2 (Dolomanov et al., 2009)'
_computing_publication_material 'Olex2 (Dolomanov et al., 2009)'
_computing_structure_refinement 'ShelXL (Sheldrick, 2015)'
_computing_structure_solution 'olex2.solve (Bourhis et al., 2015)'
_diffrn_ambient_environment air
_diffrn_ambient_temperature 293.67(10)
_diffrn_detector 'CCD plate'
_diffrn_detector_area_resol_mean 16.0450
_diffrn_detector_type Eos
_diffrn_measured_fraction_theta_full 0.999
_diffrn_measured_fraction_theta_max 0.999
_diffrn_measurement_details
;
List of Runs (angles in degrees, time in seconds):

  # Type    Start    End  Width  t~exp~   \w     \q     \k     \f   Frames
#--------------------------------------------------------------------------
  1  \w    -69.00  22.00   1.00    1.00    --    0.00 -57.00  60.00   91
  2  \w    -22.00  69.00   1.00    1.00    --    0.00  57.00-150.00   91
  3  \w    -22.00  69.00   1.00    1.00    --    0.00  57.00  30.00   91
  4  \w    -22.00  69.00   1.00    1.00    --    0.00  57.00 -90.00   91
  5  \w    -19.00  81.00   1.00    1.00    --   54.00 -38.00 -30.00  100
  6  \w     22.00 125.00   1.00    1.00    --   54.00  77.00 120.00  103
  7  \w     51.00  96.00   1.00    1.00    --   54.00-125.00  60.00   45
  8  \w      1.00  73.00   1.00    1.00    --   54.00 -57.00  60.00   72
  9  \w      4.00  73.00   1.00    1.00    --   54.00 -57.00 -90.00   69
 10  \w     16.00  83.00   1.00    1.00    --   54.00 -99.00-150.00   67
 11  \w    -20.00 103.00   1.00    1.00    --   54.00 -19.00 150.00  123
 12  \w     57.00 114.00   1.00    1.00    --  108.00-111.00 -60.00   57
 13  \w     65.00 121.00   1.00    1.00    --  108.00 -64.00-120.00   56
 14  \w     86.00 176.00   1.00    1.00    --  108.00  64.00   0.00   90
 15  \w     43.00 102.00   1.00    1.00    --  108.00 -77.00-180.00   59
 16  \w     38.00 118.00   1.00    1.00    --  108.00 -50.00  30.00   80
 17  \w     90.00 126.00   1.00    1.00    --  108.00  64.00 -30.00   36
 18  \w     54.00 134.00   1.00    1.00    --  108.00 -38.00-180.00   80
 19  \w     35.00 109.00   1.00    1.00    --  108.00-111.00-180.00   74
 20  \w    151.00 176.00   1.00    1.00    --  108.00  64.00 -30.00   25
 21  \w     85.00 173.00   1.00    1.00    --  108.00  39.00  52.49   88
 22  \w     75.00 132.00   1.00    1.00    --  108.00 -64.00 -60.00   57
 23  \w     58.00 103.00   1.00    1.00    --  108.00 178.00 -90.00   45
 24  \w     80.00 114.00   1.00    1.00    --  108.00-111.00  30.00   34
 25  \w     82.00 177.00   1.00    1.00    --  108.00 -12.00 -30.00   95
 26  \w     90.00 132.00   1.00    1.00    --  108.00 -92.00   0.00   42
;
_diffrn_measurement_device 'four-circle diffractometer'
_diffrn_measurement_device_type 'SuperNova, Dual, Cu at zero, Eos'
_diffrn_measurement_method '\w scans'
_diffrn_orient_matrix_type 'CrysAlisPro convention (1999,Acta A55,543-557)'
_diffrn_orient_matrix_UB_11 -0.0695237000
_diffrn_orient_matrix_UB_12 0.0891995000
_diffrn_orient_matrix_UB_13 0.0055516000
_diffrn_orient_matrix_UB_21 -0.0822990000
_diffrn_orient_matrix_UB_22 -0.0464328000
_diffrn_orient_matrix_UB_23 -0.0197708000
_diffrn_orient_matrix_UB_31 -0.0221456000
_diffrn_orient_matrix_UB_32 -0.0174805000
_diffrn_orient_matrix_UB_33 0.0943788000
_diffrn_radiation_monochromator mirror
_diffrn_radiation_probe x-ray
_diffrn_radiation_type CuK\a
_diffrn_radiation_wavelength 1.54184
_diffrn_reflns_av_R_equivalents 0.0865
_diffrn_reflns_av_unetI/netI 0.0856
_diffrn_reflns_Laue_measured_fraction_full 0.999
_diffrn_reflns_Laue_measured_fraction_max 0.999
_diffrn_reflns_limit_h_max 17
_diffrn_reflns_limit_h_min -17
_diffrn_reflns_limit_k_max 16
_diffrn_reflns_limit_k_min -18
_diffrn_reflns_limit_l_max 19
_diffrn_reflns_limit_l_min -15
_diffrn_reflns_number 23749
_diffrn_reflns_point_group_measured_fraction_full 0.999
_diffrn_reflns_point_group_measured_fraction_max 0.999
_diffrn_reflns_theta_full 67.080
_diffrn_reflns_theta_max 67.080
_diffrn_reflns_theta_min 2.928
_diffrn_source 'micro-focus sealed X-ray tube'
_diffrn_source_type 'SuperNova (Cu) X-ray Source'
_exptl_absorpt_coefficient_mu 7.765
_exptl_absorpt_correction_T_max 1.00000
_exptl_absorpt_correction_T_min 0.05870
_exptl_absorpt_correction_type multi-scan
_exptl_absorpt_process_details
;
CrysAlisPro 1.171.38.41 (Rigaku Oxford Diffraction, 2015)
Empirical absorption correction using spherical harmonics,
 implemented in SCALE3 ABSPACK scaling algorithm.
;
_exptl_crystal_density_diffrn 1.432
_exptl_crystal_F_000 1520
_refine_diff_density_max 2.902
_refine_diff_density_min -3.041
_refine_diff_density_rms 0.211
_refine_ls_extinction_method none
_refine_ls_goodness_of_fit_ref 1.041
_refine_ls_hydrogen_treatment constr
_refine_ls_matrix_type full
_refine_ls_number_parameters 841
_refine_ls_number_reflns 12272
_refine_ls_number_restraints 1410
_refine_ls_restrained_S_all 1.019
_refine_ls_R_factor_all 0.1031
_refine_ls_R_factor_gt 0.0967
_refine_ls_shift/su_max 0.000
_refine_ls_shift/su_mean 0.000
_refine_ls_structure_factor_coef Fsqd
_refine_ls_weighting_details 'w=1/[\s^2^(Fo^2^)+(0.1956P)^2^+8.0665P] where P=(Fo^2^+2Fc^2^)/3'
_refine_ls_weighting_scheme calc
_refine_ls_wR_factor_gt 0.2607
_refine_ls_wR_factor_ref 0.2747
_reflns_Friedel_coverage 0.000
_reflns_number_gt 10730
_reflns_number_total 12272
_reflns_threshold_expression 'I > 2\s(I)'
_cod_data_source_file c8cc07993e2.cif
_cod_data_source_block dep5+6+4f
_cod_depositor_comments 'Adding full bibliography for 7122514.cif.'
_cod_database_code 7122514
_shelx_space_group_comment
;
The symmetry employed for this shelxl refinement is uniquely defined
by the following loop, which should always be used as a source of
symmetry information in preference to the above space-group names.
They are only intended as comments.
;
_reflns_odcompleteness_completeness 99.94
_reflns_odcompleteness_iscentric 1
_reflns_odcompleteness_theta 66.97
_olex2_refinement_description
;
1. Fixed Uiso
 At 1.2 times of:
  All C(H) groups, All C(H,H) groups, All C(H,H,H,H) groups
 At 1.5 times of:
  All C(H,H,H) groups
2. Uiso/Uaniso restraints and constraints
C16 \\sim C18 \\sim C21 \\sim C22 \\sim C23 \\sim C24 \\sim C25 \\sim C26 \\sim
C27 \\sim C28 \\sim C29 \\sim C30 \\sim C31 \\sim C32 \\sim C33 \\sim C34 \\sim
C35 \\sim C36 \\sim C37 \\sim C38 \\sim C39 \\sim C40 \\sim C41 \\sim C42 \\sim
C43 \\sim C44 \\sim C46 \\sim C48 \\sim C49 \\sim C50 \\sim C52 \\sim C53 \\sim
C54 \\sim C55 \\sim C56 \\sim C57 \\sim C58 \\sim C59 \\sim C60 \\sim C61 \\sim
C62 \\sim C63 \\sim C64 \\sim C65 \\sim C66 \\sim C67 \\sim C68 \\sim C69 \\sim
C70 \\sim C71 \\sim C72 \\sim C73 \\sim C74 \\sim C75 \\sim C76 \\sim C77 \\sim
C78 \\sim C79 \\sim C80 \\sim C81 \\sim C82 \\sim C83 \\sim C84 \\sim C85 \\sim
C87 \\sim C88 \\sim C0AA \\sim C1AA \\sim C2AA \\sim C3AA \\sim C90 \\sim C90A:
within 3.7A with sigma of 0.005 and sigma for terminal atoms of 0.001
3. Others
 Sof(H82C)=Sof(H82D)=Sof(C90A)=Sof(H90D)=Sof(H90E)=Sof(H90F)=1-FVAR(1)
 Sof(H82A)=Sof(H82B)=Sof(C90)=Sof(H90A)=Sof(H90B)=Sof(H90C)=FVAR(1)
4.a Secondary CH2 refined with riding coordinates:
 C50(H50A,H50B), C57(H57A,H57B), C58(H58A,H58B), C61(H61A,H61B), C65(H65A,
 H65B), C66(H66A,H66B), C67(H67A,H67B), C68(H68A,H68B), C70(H70A,H70B),
 C72(H72A,H72B), C74(H74A,H74B), C78(H78A,H78B), C82(H82A,H82B), C82(H82C,H82D),
  C83(H83A,H83B), C84(H84A,H84B), C85(H85A,H85B), C87(H87A,H87B), C1AA(H1AA,
 H1AB), C2AA(H2AA,H2AB)
4.b Aromatic/amide H refined with riding coordinates:
 C34(H34), C37(H37), C38(H38), C41(H41), C42(H42), C43(H43), C44(H44),
 C46(H46), C52(H52), C53(H53), C60(H60), C64(H64), C75(H75), C80(H80), C81(H81),
  C0AA(H0AA)
4.c Idealised Me refined as rotating group:
 C36(H36A,H36B,H36C), C56(H56A,H56B,H56C), C62(H62A,H62B,H62C), C63(H63A,H63B,
 H63C), C76(H76A,H76B,H76C), C77(H77A,H77B,H77C), C79(H79A,H79B,H79C), C88(H88A,
 H88B,H88C), C3AA(H3AA,H3AB,H3AC), C90(H90A,H90B,H90C), C90A(H90D,H90E,H90F)
;
_shelx_shelxl_version_number 2014/7
_olex2_submission_special_instructions 'No special instructions were received'
_oxdiff_exptl_absorpt_empirical_details
;
Empirical correction (ABSPACK) includes:
- Absorption correction using spherical harmonics
- Frame scaling
;
_oxdiff_exptl_absorpt_empirical_full_max 3.665
_oxdiff_exptl_absorpt_empirical_full_min 0.341

loop_
_space_group_symop_operation_xyz
'x, y, z'
'-x, -y, -z'

loop_
_atom_site_label
_atom_site_type_symbol
_atom_site_fract_x
_atom_site_fract_y
_atom_site_fract_z
_atom_site_U_iso_or_equiv
_atom_site_adp_type
_atom_site_occupancy
_atom_site_site_symmetry_order
_atom_site_calc_flag
_atom_site_refinement_flags_posn
_atom_site_refinement_flags_adp
_atom_site_refinement_flags_occupancy
_atom_site_disorder_assembly
_atom_site_disorder_group
I1 I 0.38689(3) 0.41562(3) 0.25865(3) 0.03173(19) Uani 1 1 d . . . . .
I2 I 0.12254(3) 0.07253(3) 0.26465(3) 0.0361(2) Uani 1 1 d . . . . .
F3 F 0.1676(3) 0.4087(3) 0.3053(3) 0.0388(10) Uani 1 1 d . . . . .
F4 F 0.0654(3) 0.2784(3) 0.3113(3) 0.0382(10) Uani 1 1 d . . . . .
F5 F 0.4443(3) 0.2091(3) 0.2161(5) 0.0637(17) Uani 1 1 d . . . . .
F6 F 0.3419(3) 0.0787(3) 0.2225(4) 0.0605(16) Uani 1 1 d . . . . .
O7 O 0.0254(3) 0.1974(3) 0.5444(3) 0.0366(11) Uani 1 1 d . . . . .
O8 O 0.2686(4) -0.0564(3) 0.6634(3) 0.0351(11) Uani 1 1 d . . . . .
O9 O 0.0713(4) 0.2991(3) 1.0321(3) 0.0351(11) Uani 1 1 d . . . . .
O10 O -0.0850(4) 0.4131(4) 0.7838(3) 0.0379(12) Uani 1 1 d . . . . .
N11 N 0.4120(5) 0.3564(4) 0.7008(4) 0.0368(14) Uani 1 1 d . . . . .
O12 O 0.4312(4) 0.3254(4) 0.9637(4) 0.0478(14) Uani 1 1 d . . . . .
O13 O 0.1823(4) 0.4935(4) 0.5354(3) 0.0346(11) Uani 1 1 d . . . . .
O14 O 0.2984(4) 0.0074(4) 0.9754(3) 0.0396(12) Uani 1 1 d . . . . .
O15 O 0.2010(4) 0.5687(4) 0.8447(4) 0.0415(13) Uani 1 1 d . . . . .
C16 C 0.2117(4) 0.3276(4) 0.2841(4) 0.0249(10) Uani 1 1 d . U . . .
O1 O 0.5629(3) 0.1029(3) 0.7510(3) 0.0347(11) Uani 1 1 d . . . . .
C18 C 0.2009(5) 0.1741(4) 0.2673(4) 0.0261(10) Uani 1 1 d . U . . .
O19 O 0.4134(4) 0.1971(4) 0.4947(4) 0.0478(15) Uani 1 1 d . . . . .
N20 N 0.5004(5) 0.4562(5) 0.7145(5) 0.0493(18) Uani 1 1 d . . . . .
C21 C 0.3129(5) 0.2415(5) 1.0125(4) 0.0324(9) Uani 1 1 d . U . . .
C22 C 0.3085(4) 0.3126(4) 0.2605(4) 0.0243(10) Uani 1 1 d . U . . .
C23 C 0.0788(5) 0.4883(5) 0.8829(4) 0.0333(9) Uani 1 1 d . U . . .
C24 C 0.4917(5) 0.0605(5) 0.7266(5) 0.0364(8) Uani 1 1 d . U . . .
C25 C 0.3161(5) 0.1987(5) 0.5038(5) 0.0372(8) Uani 1 1 d . U . . .
C26 C 0.1592(5) 0.2602(4) 0.2876(4) 0.0268(9) Uani 1 1 d . U . . .
C27 C 0.2868(5) 0.1183(5) 0.5240(4) 0.0312(9) Uani 1 1 d . U . . .
C28 C 0.0628(5) 0.4109(5) 0.5820(4) 0.0334(9) Uani 1 1 d . U . . .
C29 C 0.0314(5) 0.4970(5) 0.7357(4) 0.0329(9) Uani 1 1 d . U . . .
C30 C 0.2987(5) 0.1594(5) 0.2433(5) 0.0302(10) Uani 1 1 d . U . . .
C31 C 0.1230(5) 0.1951(5) 0.5283(5) 0.0372(8) Uani 1 1 d . U . . .
C32 C 0.3304(5) 0.0875(5) 0.9750(5) 0.0359(8) Uani 1 1 d . U . . .
C33 C 0.3903(5) 0.0251(5) 0.6239(4) 0.0320(9) Uani 1 1 d . U . . .
C34 C 0.4727(6) 0.3859(6) 0.7470(6) 0.0456(13) Uani 1 1 d . U . . .
H34 H 0.4927 0.3589 0.7970 0.055 Uiso 1 1 calc R . . . .
C35 C 0.4005(5) 0.2450(5) 0.9676(5) 0.0367(7) Uani 1 1 d . U . . .
C36 C 0.5578(5) 0.2349(5) 0.4336(5) 0.0400(8) Uani 1 1 d . U . . .
H36A H 0.5722 0.2033 0.3822 0.060 Uiso 1 1 calc GR . . . .
H36B H 0.5839 0.1981 0.4788 0.060 Uiso 1 1 calc GR . . . .
H36C H 0.5851 0.2878 0.4288 0.060 Uiso 1 1 calc GR . . . .
C37 C 0.2789(5) 0.1614(5) 1.0159(4) 0.0318(9) Uani 1 1 d . U . . .
H37 H 0.2210 0.1576 1.0459 0.038 Uiso 1 1 calc R . . . .
C38 C 0.4508(5) 0.1709(5) 0.9277(5) 0.0359(7) Uani 1 1 d . U . . .
H38 H 0.5095 0.1741 0.8988 0.043 Uiso 1 1 calc R . . . .
C39 C 0.3496(5) 0.2278(5) 0.2398(5) 0.0302(10) Uani 1 1 d . U . . .
C40 C 0.4166(5) 0.0917(5) 0.9292(4) 0.0315(9) Uani 1 1 d . U . . .
C41 C 0.0835(6) 0.0959(6) 0.8687(6) 0.0469(13) Uani 1 1 d . U . . .
H41 H 0.1192 0.0952 0.9148 0.056 Uiso 1 1 calc R . . . .
C42 C 0.2496(5) 0.2747(5) 0.4951(4) 0.0316(9) Uani 1 1 d . U . . .
H42 H 0.2709 0.3273 0.4799 0.038 Uiso 1 1 calc R . . . .
C43 C 0.1892(5) 0.1179(5) 0.5353(4) 0.0314(9) Uani 1 1 d . U . . .
H43 H 0.1680 0.0646 0.5477 0.038 Uiso 1 1 calc R . . . .
C44 C 0.4653(5) 0.0635(5) 0.6458(4) 0.0329(9) Uani 1 1 d . U . . .
H44 H 0.4989 0.0924 0.6044 0.039 Uiso 1 1 calc R . . . .
N45 N -0.0103(5) 0.0593(5) 0.7770(5) 0.0499(18) Uani 1 1 d . . . . .
C46 C 0.0436(5) 0.4217(5) 0.9311(4) 0.0337(9) Uani 1 1 d . U . . .
H46 H -0.0187 0.4134 0.9267 0.040 Uiso 1 1 calc R . . . .
N47 N 0.0769(5) 0.1549(4) 0.8041(4) 0.0361(14) Uani 1 1 d . . . . .
C48 C 0.3415(5) -0.0188(5) 0.6874(5) 0.0357(8) Uani 1 1 d . U . . .
C49 C 0.1701(6) 0.5012(5) 0.8928(5) 0.0404(8) Uani 1 1 d . U . . .
C50 C 0.2544(5) 0.3215(5) 1.0544(4) 0.0333(10) Uani 1 1 d . U . . .
H50A H 0.2969 0.3551 1.0778 0.040 Uiso 1 1 calc R . . . .
H50B H 0.2138 0.3021 1.1005 0.040 Uiso 1 1 calc R . . . .
C52 C 0.4542(7) 0.4747(6) 0.6429(6) 0.0493(14) Uani 1 1 d . U . . .
H52 H 0.4614 0.5209 0.6049 0.059 Uiso 1 1 calc R . . . .
C53 C 0.0986(5) 0.5187(5) 0.6734(4) 0.0332(9) Uani 1 1 d . U . . .
H53 H 0.1336 0.5624 0.6830 0.040 Uiso 1 1 calc R . . . .
C54 C 0.1522(5) 0.2761(5) 0.5079(4) 0.0314(8) Uani 1 1 d . U . . .
C55 C 0.1140(5) 0.4762(5) 0.5978(5) 0.0378(8) Uani 1 1 d . U . . .
C56 C 0.2274(6) -0.1065(5) 1.0408(5) 0.0381(8) Uani 1 1 d . U . . .
H56A H 0.1937 -0.1137 0.9928 0.057 Uiso 1 1 calc GR . . . .
H56B H 0.1924 -0.1236 1.0907 0.057 Uiso 1 1 calc GR . . . .
H56C H 0.2895 -0.1430 1.0355 0.057 Uiso 1 1 calc GR . . . .
C57 C 0.2652(6) 0.3005(5) 0.7501(5) 0.0416(12) Uani 1 1 d . U . . .
H57A H 0.2305 0.3397 0.7097 0.050 Uiso 1 1 calc R . . . .
H57B H 0.2586 0.3306 0.8029 0.050 Uiso 1 1 calc R . . . .
C58 C 0.0172(5) 0.5424(5) 0.8193(4) 0.0338(10) Uani 1 1 d . U . . .
H58A H -0.0494 0.5495 0.8400 0.041 Uiso 1 1 calc R . . . .
H58B H 0.0341 0.6009 0.8120 0.041 Uiso 1 1 calc R . . . .
C59 C 0.1923(5) 0.3818(5) 0.9953(4) 0.0336(9) Uani 1 1 d . U . . .
C60 C 0.0225(6) 0.1278(6) 0.7499(5) 0.0427(12) Uani 1 1 d . U . . .
H60 H 0.0101 0.1557 0.6984 0.051 Uiso 1 1 calc R . . . .
C61 C 0.3580(5) 0.0344(5) 0.5366(4) 0.0315(10) Uani 1 1 d . U . . .
H61A H 0.3294 -0.0162 0.5254 0.038 Uiso 1 1 calc R . . . .
H61B H 0.4131 0.0345 0.4967 0.038 Uiso 1 1 calc R . . . .
C62 C -0.1152(5) 0.1373(5) 0.5481(5) 0.0396(8) Uani 1 1 d . U . . .
H62A H -0.1413 0.1846 0.5112 0.059 Uiso 1 1 calc GR . . . .
H62B H -0.1310 0.1548 0.6052 0.059 Uiso 1 1 calc GR . . . .
H62C H -0.1415 0.0855 0.5387 0.059 Uiso 1 1 calc GR . . . .
C63 C 0.2814(6) 0.5825(5) 0.4628(5) 0.0402(8) Uani 1 1 d . U . . .
H63A H 0.2461 0.5872 0.4139 0.060 Uiso 1 1 calc GR . . . .
H63B H 0.3305 0.5308 0.4594 0.060 Uiso 1 1 calc GR . . . .
H63C H 0.3099 0.6343 0.4659 0.060 Uiso 1 1 calc GR . . . .
C64 C -0.0058(5) 0.3906(5) 0.6431(4) 0.0335(9) Uani 1 1 d . U . . .
H64 H -0.0420 0.3481 0.6327 0.040 Uiso 1 1 calc R . . . .
C65 C -0.0094(5) 0.1172(5) 0.5311(5) 0.0404(9) Uani 1 1 d . U . . .
H65A H 0.0180 0.0703 0.5688 0.049 Uiso 1 1 calc R . . . .
H65B H 0.0076 0.0983 0.4739 0.049 Uiso 1 1 calc R . . . .
C66 C 0.2242(6) 0.2139(5) 0.7617(5) 0.0428(12) Uani 1 1 d . U . . .
H66A H 0.2286 0.1853 0.7082 0.051 Uiso 1 1 calc R . . . .
H66B H 0.2614 0.1737 0.7997 0.051 Uiso 1 1 calc R . . . .
C67 C -0.0250(5) 0.2850(5) 1.0265(5) 0.0371(9) Uani 1 1 d . U . . .
H67A H -0.0329 0.2673 0.9704 0.044 Uiso 1 1 calc R . . . .
H67B H -0.0700 0.3391 1.0387 0.044 Uiso 1 1 calc R . . . .
C68 C 0.2375(5) -0.0127(5) 1.0457(5) 0.0381(9) Uani 1 1 d . U . . .
H68A H 0.1755 0.0254 1.0449 0.046 Uiso 1 1 calc R . . . .
H68B H 0.2647 -0.0033 1.0973 0.046 Uiso 1 1 calc R . . . .
C69 C 0.1005(5) 0.3678(5) 0.9854(5) 0.0362(8) Uani 1 1 d . U . . .
C70 C 0.4711(5) 0.0137(5) 0.8795(4) 0.0328(10) Uani 1 1 d . U . . .
H70A H 0.5391 0.0133 0.8798 0.039 Uiso 1 1 calc R . . . .
H70B H 0.4577 -0.0409 0.9064 0.039 Uiso 1 1 calc R . . . .
C71 C -0.0209(5) 0.4326(5) 0.7188(5) 0.0378(8) Uani 1 1 d . U . . .
C72 C 0.3703(6) 0.2775(5) 0.7189(5) 0.0427(11) Uani 1 1 d . U . . .
H72A H 0.4049 0.2413 0.7612 0.051 Uiso 1 1 calc R . . . .
H72B H 0.3765 0.2432 0.6685 0.051 Uiso 1 1 calc R . . . .
C73 C 0.4446(5) 0.0176(5) 0.7901(4) 0.0324(9) Uani 1 1 d . U . . .
C74 C 0.0807(5) 0.3607(5) 0.4999(4) 0.0338(10) Uani 1 1 d . U . . .
H74A H 0.0210 0.3468 0.4843 0.041 Uiso 1 1 calc R . . . .
H74B H 0.1043 0.3981 0.4557 0.041 Uiso 1 1 calc R . . . .
C75 C 0.3701(5) -0.0237(5) 0.7694(4) 0.0318(9) Uani 1 1 d . U . . .
H75 H 0.3391 -0.0549 0.8108 0.038 Uiso 1 1 calc R . . . .
C76 C -0.0423(6) 0.2133(5) 1.0892(5) 0.0375(8) Uani 1 1 d . U . . .
H76A H 0.0036 0.1605 1.0774 0.056 Uiso 1 1 calc GR . . . .
H76B H -0.1055 0.2012 1.0859 0.056 Uiso 1 1 calc GR . . . .
H76C H -0.0361 0.2323 1.1446 0.056 Uiso 1 1 calc GR . . . .
C77 C 0.1584(5) -0.1515(5) 0.6817(5) 0.0379(8) Uani 1 1 d . U . . .
H77A H 0.1943 -0.1945 0.6438 0.057 Uiso 1 1 calc GR . . . .
H77B H 0.1178 -0.1075 0.6507 0.057 Uiso 1 1 calc GR . . . .
H77C H 0.1201 -0.1804 0.7222 0.057 Uiso 1 1 calc GR . . . .
C78 C 0.2241(5) -0.1092(5) 0.7248(5) 0.0381(9) Uani 1 1 d . U . . .
H78A H 0.1895 -0.0723 0.7692 0.046 Uiso 1 1 calc R . . . .
H78B H 0.2718 -0.1536 0.7493 0.046 Uiso 1 1 calc R . . . .
C79 C 0.6873(5) 0.1838(5) 0.7297(5) 0.0388(8) Uani 1 1 d . U . . .
H79A H 0.7301 0.2064 0.6883 0.058 Uiso 1 1 calc GR . . . .
H79B H 0.7233 0.1407 0.7651 0.058 Uiso 1 1 calc GR . . . .
H79C H 0.6527 0.2315 0.7630 0.058 Uiso 1 1 calc GR . . . .
C80 C 0.2255(5) 0.4496(5) 0.9500(4) 0.0343(9) Uani 1 1 d . U . . .
H80 H 0.2859 0.4610 0.9577 0.041 Uiso 1 1 calc R . . . .
C81 C 0.3970(6) 0.4155(6) 0.6362(6) 0.0469(12) Uani 1 1 d . U . . .
H81 H 0.3549 0.4150 0.5951 0.056 Uiso 1 1 calc R . . . .
C82 C 0.5307(6) 0.3231(5) 0.9733(5) 0.0387(8) Uani 1 1 d . U . . .
H82A H 0.5420 0.3837 0.9712 0.046 Uiso 0.448(12) 1 calc R . P A 1
H82B H 0.5672 0.2934 0.9254 0.046 Uiso 0.448(12) 1 calc R . P A 1
H82C H 0.5715 0.2972 0.9258 0.046 Uiso 0.552(12) 1 calc R . P A 2
H82D H 0.5508 0.2927 1.0248 0.046 Uiso 0.552(12) 1 calc R . P A 2
C83 C 0.2155(6) 0.5753(5) 0.5393(5) 0.0407(9) Uani 1 1 d . U . . .
H83A H 0.2489 0.5763 0.5894 0.049 Uiso 1 1 calc R . . . .
H83B H 0.1622 0.6244 0.5407 0.049 Uiso 1 1 calc R . . . .
C84 C 0.6191(5) 0.1415(5) 0.6871(5) 0.0390(9) Uani 1 1 d . U . . .
H84A H 0.5787 0.1854 0.6547 0.047 Uiso 1 1 calc R . . . .
H84B H 0.6534 0.0964 0.6496 0.047 Uiso 1 1 calc R . . . .
C85 C -0.1567(5) 0.3673(5) 0.7679(5) 0.0400(9) Uani 1 1 d . U . . .
H85A H -0.1290 0.3078 0.7504 0.048 Uiso 1 1 calc R . . . .
H85B H -0.1930 0.3971 0.7233 0.048 Uiso 1 1 calc R . . . .
C87 C 0.4541(5) 0.2586(5) 0.4504(5) 0.0415(9) Uani 1 1 d . U . . .
H87A H 0.4396 0.3135 0.4807 0.050 Uiso 1 1 calc R . . . .
H87B H 0.4255 0.2693 0.3973 0.050 Uiso 1 1 calc R . . . .
C88 C -0.2206(5) 0.3637(5) 0.8465(5) 0.0398(8) Uani 1 1 d . U . . .
H88A H -0.2737 0.3367 0.8353 0.060 Uiso 1 1 calc GR . . . .
H88B H -0.2436 0.4226 0.8659 0.060 Uiso 1 1 calc GR . . . .
H88C H -0.1856 0.3293 0.8887 0.060 Uiso 1 1 calc GR . . . .
C0AA C 0.0278(7) 0.0385(6) 0.8522(6) 0.0492(14) Uani 1 1 d . U . . .
H0AA H 0.0165 -0.0090 0.8871 0.059 Uiso 1 1 calc R . . . .
C1AA C 0.1223(6) 0.2331(6) 0.7961(6) 0.0446(10) Uani 1 1 d . U . . .
H1AA H 0.1191 0.2589 0.8509 0.054 Uiso 1 1 calc R . . . .
H1AB H 0.0868 0.2766 0.7597 0.054 Uiso 1 1 calc R . . . .
C2AA C 0.2955(6) 0.5757(5) 0.8398(6) 0.0449(9) Uani 1 1 d . U . . .
H2AA H 0.3343 0.5208 0.8199 0.054 Uiso 1 1 calc R . . . .
H2AB H 0.3139 0.5866 0.8948 0.054 Uiso 1 1 calc R . . . .
C3AA C 0.3116(6) 0.6501(5) 0.7808(5) 0.0436(9) Uani 1 1 d . U . . .
H3AA H 0.2702 0.6534 0.7362 0.065 Uiso 1 1 calc GR . . . .
H3AB H 0.3769 0.6402 0.7580 0.065 Uiso 1 1 calc GR . . . .
H3AC H 0.2980 0.7048 0.8104 0.065 Uiso 1 1 calc GR . . . .
C90 C 0.5720(12) 0.2765(11) 1.0554(10) 0.0374(7) Uani 0.448(12) 1 d . U P A 1
H90A H 0.5272 0.2930 1.1027 0.056 Uiso 0.448(12) 1 calc GR . P A 1
H90B H 0.6313 0.2948 1.0636 0.056 Uiso 0.448(12) 1 calc GR . P A 1
H90C H 0.5826 0.2134 1.0497 0.056 Uiso 0.448(12) 1 calc GR . P A 1
C90A C 0.5254(10) 0.4302(9) 0.9768(9) 0.0379(8) Uani 0.552(12) 1 d . U P A 2
H90D H 0.5051 0.4574 0.9248 0.057 Uiso 0.552(12) 1 calc GR . P A 2
H90E H 0.5873 0.4426 0.9855 0.057 Uiso 0.552(12) 1 calc GR . P A 2
H90F H 0.4806 0.4536 1.0220 0.057 Uiso 0.552(12) 1 calc GR . P A 2

loop_
_atom_site_aniso_label
_atom_site_aniso_U_11
_atom_site_aniso_U_22
_atom_site_aniso_U_33
_atom_site_aniso_U_23
_atom_site_aniso_U_13
_atom_site_aniso_U_12
I1 0.0301(3) 0.0295(3) 0.0404(3) 0.01122(19) -0.01351(19) -0.01560(19)
I2 0.0277(3) 0.0323(3) 0.0515(3) -0.0006(2) 0.0012(2) -0.01599(19)
F3 0.034(2) 0.022(2) 0.058(3) 0.0053(18) 0.0044(19) -0.0025(16)
F4 0.0207(19) 0.038(2) 0.054(3) 0.0022(19) 0.0077(18) -0.0047(16)
F5 0.014(2) 0.046(3) 0.130(5) -0.009(3) 0.006(3) -0.0057(19)
F6 0.025(2) 0.027(2) 0.127(5) -0.013(3) 0.009(3) -0.0037(18)
O7 0.028(2) 0.039(3) 0.045(3) 0.007(2) -0.001(2) -0.011(2)
O8 0.035(3) 0.039(3) 0.032(2) 0.013(2) -0.003(2) -0.011(2)
O9 0.042(3) 0.031(3) 0.032(2) 0.014(2) 0.001(2) -0.009(2)
O10 0.038(3) 0.047(3) 0.033(3) 0.009(2) -0.001(2) -0.021(2)
N11 0.035(3) 0.030(3) 0.051(4) 0.001(3) -0.008(3) -0.016(3)
O12 0.041(3) 0.043(3) 0.065(4) 0.001(3) -0.003(3) -0.025(3)
O13 0.041(3) 0.039(3) 0.024(2) 0.002(2) 0.006(2) -0.011(2)
O14 0.050(3) 0.033(3) 0.036(3) -0.003(2) 0.010(2) -0.014(2)
O15 0.035(3) 0.036(3) 0.049(3) 0.024(2) 0.005(2) -0.005(2)
C16 0.0203(19) 0.026(2) 0.029(2) 0.0056(17) -0.0061(17) -0.0059(17)
O1 0.030(2) 0.041(3) 0.035(3) 0.006(2) -0.002(2) -0.015(2)
C18 0.021(2) 0.026(2) 0.033(2) 0.0036(18) -0.0047(18) -0.0099(18)
O19 0.028(3) 0.052(3) 0.064(4) 0.042(3) -0.009(2) -0.016(2)
N20 0.045(4) 0.047(4) 0.065(5) 0.009(3) -0.021(4) -0.025(3)
C21 0.0353(16) 0.0328(17) 0.0304(16) 0.0093(15) -0.0044(15) -0.0110(15)
C22 0.019(2) 0.025(2) 0.031(2) 0.0058(18) -0.0069(18) -0.0099(18)
C23 0.0356(16) 0.0298(16) 0.0342(16) 0.0080(15) -0.0003(15) -0.0079(15)
C24 0.0332(14) 0.0378(15) 0.0386(15) 0.0074(13) -0.0008(13) -0.0101(13)
C25 0.0344(15) 0.0397(15) 0.0379(15) 0.0106(14) -0.0021(14) -0.0103(14)
C26 0.0218(18) 0.0285(19) 0.0313(19) 0.0070(17) -0.0057(16) -0.0079(16)
C27 0.0305(16) 0.0338(17) 0.0309(16) 0.0069(15) -0.0040(15) -0.0107(15)
C28 0.0318(16) 0.0349(17) 0.0340(16) 0.0099(15) -0.0072(15) -0.0076(15)
C29 0.0325(16) 0.0320(16) 0.0347(16) 0.0091(15) -0.0050(15) -0.0081(15)
C30 0.022(2) 0.029(2) 0.041(2) 0.0006(19) -0.0056(19) -0.0083(18)
C31 0.0337(15) 0.0417(15) 0.0380(15) 0.0048(13) -0.0046(13) -0.0119(13)
C32 0.0369(15) 0.0349(16) 0.0371(15) 0.0102(14) -0.0028(14) -0.0124(14)
C33 0.0302(16) 0.0323(16) 0.0330(16) 0.0085(15) -0.0003(15) -0.0074(15)
C34 0.047(3) 0.044(3) 0.052(3) 0.012(2) -0.014(2) -0.023(2)
C35 0.0378(14) 0.0376(14) 0.0361(14) 0.0084(12) -0.0043(13) -0.0121(12)
C36 0.0366(16) 0.0422(16) 0.0407(16) 0.0114(14) -0.0006(14) -0.0098(14)
C37 0.0338(18) 0.0328(18) 0.0301(17) 0.0091(16) -0.0026(16) -0.0117(16)
C38 0.0364(14) 0.0372(14) 0.0353(14) 0.0091(13) -0.0037(13) -0.0116(13)
C39 0.021(2) 0.030(2) 0.042(2) 0.0035(19) -0.0042(19) -0.0076(18)
C40 0.0312(16) 0.0329(17) 0.0314(16) 0.0102(15) -0.0052(15) -0.0092(15)
C41 0.048(3) 0.045(3) 0.052(3) 0.012(2) -0.010(2) -0.018(2)
C42 0.0302(16) 0.0340(16) 0.0319(16) 0.0086(15) -0.0062(15) -0.0094(15)
C43 0.0304(17) 0.0332(18) 0.0324(17) 0.0064(16) -0.0040(16) -0.0116(16)
C44 0.0312(16) 0.0332(16) 0.0343(16) 0.0082(15) 0.0004(15) -0.0088(15)
N45 0.042(4) 0.048(4) 0.067(5) -0.005(4) -0.008(3) -0.024(3)
C46 0.0362(16) 0.0316(16) 0.0341(16) 0.0081(15) -0.0016(15) -0.0107(15)
N47 0.036(3) 0.030(3) 0.046(3) 0.009(3) -0.010(3) -0.015(3)
C48 0.0325(15) 0.0381(16) 0.0362(15) 0.0117(14) -0.0003(14) -0.0095(14)
C49 0.0398(16) 0.0359(16) 0.0442(16) 0.0123(15) 0.0009(15) -0.0082(14)
C50 0.038(2) 0.033(2) 0.0296(19) 0.0076(18) -0.0030(18) -0.0117(18)
C52 0.052(3) 0.049(3) 0.054(3) 0.014(2) -0.009(3) -0.028(2)
C53 0.0330(17) 0.0328(18) 0.0347(18) 0.0091(16) -0.0051(16) -0.0095(16)
C54 0.0303(15) 0.0344(16) 0.0312(15) 0.0069(14) -0.0065(14) -0.0099(14)
C55 0.0364(15) 0.0399(16) 0.0382(15) 0.0089(14) -0.0035(14) -0.0116(14)
C56 0.0390(16) 0.0365(17) 0.0399(16) 0.0101(14) -0.0018(14) -0.0129(14)
C57 0.044(2) 0.039(2) 0.047(2) 0.009(2) -0.011(2) -0.020(2)
C58 0.0354(19) 0.0304(19) 0.0351(19) 0.0081(18) -0.0017(18) -0.0068(18)
C59 0.0379(17) 0.0311(16) 0.0319(16) 0.0068(15) -0.0014(15) -0.0090(15)
C60 0.041(2) 0.044(2) 0.048(2) 0.008(2) -0.007(2) -0.018(2)
C61 0.0304(19) 0.0333(19) 0.0309(19) 0.0073(17) -0.0008(17) -0.0083(17)
C62 0.0352(15) 0.0444(16) 0.0409(15) 0.0037(14) -0.0036(14) -0.0123(14)
C63 0.0389(16) 0.0424(16) 0.0406(16) 0.0087(14) -0.0024(14) -0.0129(14)
C64 0.0318(17) 0.0355(17) 0.0351(17) 0.0070(16) -0.0071(15) -0.0102(15)
C65 0.0360(16) 0.0453(17) 0.0416(16) 0.0036(15) -0.0034(15) -0.0126(15)
C66 0.044(2) 0.039(2) 0.048(2) 0.008(2) -0.006(2) -0.017(2)
C67 0.0418(17) 0.0323(17) 0.0377(17) 0.0081(15) -0.0003(15) -0.0112(15)
C68 0.0390(17) 0.0367(18) 0.0399(17) 0.0102(15) -0.0020(15) -0.0132(15)
C69 0.0409(15) 0.0317(15) 0.0365(15) 0.0083(14) -0.0007(14) -0.0107(14)
C70 0.0315(19) 0.0326(19) 0.0332(19) 0.0110(18) -0.0040(17) -0.0050(17)
C71 0.0360(14) 0.0383(15) 0.0401(15) 0.0079(13) -0.0034(13) -0.0113(13)
C72 0.044(2) 0.041(2) 0.047(2) 0.0063(19) -0.0079(19) -0.0180(19)
C73 0.0310(16) 0.0319(16) 0.0338(16) 0.0101(15) -0.0021(15) -0.0070(15)
C74 0.0329(19) 0.036(2) 0.0336(19) 0.0076(18) -0.0082(17) -0.0080(18)
C75 0.0296(17) 0.0328(18) 0.0319(17) 0.0102(16) 0.0003(16) -0.0061(16)
C76 0.0422(16) 0.0327(16) 0.0381(16) 0.0086(14) -0.0003(14) -0.0112(14)
C77 0.0342(16) 0.0409(17) 0.0383(16) 0.0129(15) 0.0005(14) -0.0103(14)
C78 0.0344(17) 0.0410(17) 0.0386(17) 0.0130(16) 0.0009(15) -0.0105(15)
C79 0.0348(15) 0.0406(16) 0.0413(16) 0.0070(14) 0.0002(14) -0.0108(14)
C80 0.0369(17) 0.0313(17) 0.0348(17) 0.0090(16) -0.0015(16) -0.0090(16)
C81 0.050(2) 0.047(2) 0.049(2) 0.011(2) -0.012(2) -0.024(2)
C82 0.0398(15) 0.0396(15) 0.0381(15) 0.0082(13) -0.0038(13) -0.0122(13)
C83 0.0394(16) 0.0427(17) 0.0412(16) 0.0087(15) -0.0025(15) -0.0132(15)
C84 0.0348(16) 0.0409(17) 0.0416(17) 0.0070(15) 0.0006(15) -0.0111(15)
C85 0.0373(17) 0.0409(17) 0.0430(17) 0.0069(15) -0.0029(15) -0.0121(15)
C87 0.0381(17) 0.0436(17) 0.0421(17) 0.0122(15) -0.0002(15) -0.0092(16)
C88 0.0373(15) 0.0408(16) 0.0424(16) 0.0072(14) -0.0029(14) -0.0120(14)
C0AA 0.049(3) 0.044(3) 0.057(3) 0.013(2) -0.003(3) -0.018(2)
C1AA 0.0443(19) 0.0408(19) 0.0505(19) 0.0094(18) -0.0012(18) -0.0158(18)
C2AA 0.0418(18) 0.0403(18) 0.0504(18) 0.0150(17) 0.0018(16) -0.0077(16)
C3AA 0.0413(17) 0.0391(17) 0.0486(17) 0.0140(15) 0.0016(15) -0.0080(15)
C90 0.0383(14) 0.0385(14) 0.0368(14) 0.0085(12) -0.0040(13) -0.0119(12)
C90A 0.0389(14) 0.0388(15) 0.0374(14) 0.0083(13) -0.0040(13) -0.0121(13)

loop_
_atom_type_symbol
_atom_type_description
_atom_type_scat_dispersion_real
_atom_type_scat_dispersion_imag
_atom_type_scat_source
C C 0.0181 0.0091 'International Tables Vol C Tables 4.2.6.8 and 6.1.1.4'
H H 0.0000 0.0000 'International Tables Vol C Tables 4.2.6.8 and 6.1.1.4'
F F 0.0727 0.0534 'International Tables Vol C Tables 4.2.6.8 and 6.1.1.4'
I I -0.3257 6.8362 'International Tables Vol C Tables 4.2.6.8 and 6.1.1.4'
N N 0.0311 0.0180 'International Tables Vol C Tables 4.2.6.8 and 6.1.1.4'
O O 0.0492 0.0322 'International Tables Vol C Tables 4.2.6.8 and 6.1.1.4'

loop_
_geom_angle_atom_site_label_1
_geom_angle_atom_site_label_2
_geom_angle_atom_site_label_3
_geom_angle
C31 O7 C65 116.8(6)
C48 O8 C78 117.2(6)
C69 O9 C67 117.8(6)
C85 O10 C71 119.8(6)
C34 N11 C72 125.9(7)
C34 N11 C81 106.0(7)
C81 N11 C72 128.1(7)
C35 O12 C82 116.6(6)
C55 O13 C83 116.8(6)
C32 O14 C68 117.3(6)
C2AA O15 C49 119.5(6)
F3 C16 C22 119.6(6)
F3 C16 C26 118.6(6)
C26 C16 C22 121.8(6)
C24 O1 C84 117.9(6)
C26 C18 I2 122.6(5)
C26 C18 C30 116.5(6)
C30 C18 I2 120.8(5)
C87 O19 C25 123.5(6)
C34 N20 C52 105.5(7)
C35 C21 C37 118.2(7)
C35 C21 C50 121.7(7)
C37 C21 C50 120.0(6)
C16 C22 I1 120.8(5)
C39 C22 I1 122.5(5)
C39 C22 C16 116.7(6)
C46 C23 C58 119.6(7)
C49 C23 C46 118.4(7)
C49 C23 C58 121.9(7)
C44 C24 O1 123.4(7)
C44 C24 C73 120.9(7)
C73 C24 O1 115.7(7)
O19 C25 C27 116.4(6)
C42 C25 O19 123.4(7)
C42 C25 C27 120.2(7)
F4 C26 C16 119.2(6)
F4 C26 C18 119.2(6)
C16 C26 C18 121.5(6)
C25 C27 C61 121.4(6)
C43 C27 C25 117.9(7)
C43 C27 C61 120.7(6)
C55 C28 C64 118.7(7)
C55 C28 C74 121.5(7)
C64 C28 C74 119.7(7)
C53 C29 C58 120.4(7)
C71 C29 C53 118.1(7)
C71 C29 C58 121.4(7)
F6 C30 C18 119.0(6)
F6 C30 C39 120.0(6)
C39 C30 C18 121.0(6)
O7 C31 C54 116.6(6)
C43 C31 O7 122.4(7)
C43 C31 C54 120.9(7)
O14 C32 C37 122.7(7)
O14 C32 C40 116.6(7)
C40 C32 C37 120.7(7)
C44 C33 C48 117.7(7)
C44 C33 C61 121.6(6)
C48 C33 C61 120.6(7)
N20 C34 N11 112.4(8)
O12 C35 C21 117.0(7)
O12 C35 C38 122.9(7)
C38 C35 C21 120.0(7)
C32 C37 C21 120.9(7)
C35 C38 C40 122.1(7)
F5 C39 C22 119.4(6)
F5 C39 C30 118.0(6)
C22 C39 C30 122.5(6)
C32 C40 C70 121.7(7)
C38 C40 C32 118.0(7)
C38 C40 C70 120.2(6)
C0AA C41 N47 105.0(8)
C25 C42 C54 122.8(7)
C31 C43 C27 121.3(7)
C24 C44 C33 122.3(7)
C60 N45 C0AA 104.7(7)
C69 C46 C23 120.7(7)
C41 N47 C1AA 125.3(7)
C60 N47 C41 107.3(7)
C60 N47 C1AA 127.4(7)
O8 C48 C33 116.0(6)
O8 C48 C75 124.1(6)
C33 C48 C75 119.9(7)
O15 C49 C80 123.1(7)
C23 C49 O15 116.1(7)
C23 C49 C80 120.8(7)
C21 C50 C59 113.3(6)
C81 C52 N20 108.9(8)
C55 C53 C29 121.0(7)
C31 C54 C74 121.4(7)
C42 C54 C31 116.8(7)
C42 C54 C74 121.8(7)
C28 C55 O13 116.6(7)
C53 C55 O13 122.9(7)
C53 C55 C28 120.5(7)
C72 C57 C66 108.7(7)
C29 C58 C23 110.6(6)
C69 C59 C50 119.7(7)
C80 C59 C50 121.5(7)
C80 C59 C69 118.8(7)
N45 C60 N47 112.2(8)
C33 C61 C27 112.3(6)
C71 C64 C28 120.9(7)
O7 C65 C62 106.9(6)
C1AA C66 C57 110.4(7)
O9 C67 C76 107.4(6)
O14 C68 C56 107.8(6)
O9 C69 C46 123.5(7)
O9 C69 C59 116.2(7)
C46 C69 C59 120.3(7)
C73 C70 C40 112.0(6)
O10 C71 C29 115.2(7)
C64 C71 O10 124.0(7)
C64 C71 C29 120.8(7)
N11 C72 C57 111.8(7)
C24 C73 C70 122.3(7)
C24 C73 C75 118.0(7)
C75 C73 C70 119.6(6)
C54 C74 C28 111.4(6)
C73 C75 C48 121.1(7)
O8 C78 C77 107.0(6)
C59 C80 C49 120.9(7)
C52 C81 N11 107.0(8)
O12 C82 C90 117.3(9)
O12 C82 C90A 96.8(7)
O13 C83 C63 107.2(6)
O1 C84 C79 107.0(6)
O10 C85 C88 108.4(6)
O19 C87 C36 114.6(7)
C41 C0AA N45 110.7(8)
N47 C1AA C66 113.5(7)
O15 C2AA C3AA 109.2(7)

loop_
_geom_bond_atom_site_label_1
_geom_bond_atom_site_label_2
_geom_bond_distance
I1 C22 2.093(6)
I2 C18 2.080(7)
F3 C16 1.333(8)
F4 C26 1.343(8)
F5 C39 1.355(8)
F6 C30 1.322(8)
O7 C31 1.391(9)
O7 C65 1.437(9)
O8 C48 1.366(9)
O8 C78 1.430(8)
O9 C67 1.441(9)
O9 C69 1.374(9)
O10 C71 1.387(9)
O10 C85 1.387(9)
N11 C34 1.335(10)
N11 C72 1.451(10)
N11 C81 1.354(11)
O12 C35 1.379(9)
O12 C82 1.438(9)
O13 C55 1.388(9)
O13 C83 1.425(9)
O14 C32 1.387(9)
O14 C68 1.422(9)
O15 C49 1.381(9)
O15 C2AA 1.369(10)
C16 C22 1.382(9)
C16 C26 1.380(10)
O1 C24 1.391(9)
O1 C84 1.423(9)
C18 C26 1.387(10)
C18 C30 1.397(9)
O19 C25 1.382(9)
O19 C87 1.344(9)
N20 C34 1.290(11)
N20 C52 1.368(12)
C21 C35 1.398(10)
C21 C37 1.398(10)
C21 C50 1.501(10)
C22 C39 1.369(10)
C23 C46 1.397(10)
C23 C49 1.376(11)
C23 C58 1.525(9)
C24 C44 1.375(10)
C24 C73 1.382(10)
C25 C27 1.391(10)
C25 C42 1.376(10)
C27 C43 1.391(10)
C27 C61 1.509(9)
C28 C55 1.384(11)
C28 C64 1.393(10)
C28 C74 1.530(10)
C29 C53 1.398(10)
C29 C58 1.515(10)
C29 C71 1.390(11)
C30 C39 1.378(10)
C31 C43 1.384(10)
C31 C54 1.399(10)
C32 C37 1.390(10)
C32 C40 1.388(10)
C33 C44 1.388(10)
C33 C48 1.403(10)
C33 C61 1.504(9)
C35 C38 1.380(11)
C36 C87 1.464(10)
C38 C40 1.387(10)
C40 C70 1.519(10)
C41 N47 1.346(11)
C41 C0AA 1.336(13)
C42 C54 1.385(10)
N45 C60 1.273(11)
N45 C0AA 1.367(12)
C46 C69 1.388(10)
N47 C60 1.339(10)
N47 C1AA 1.459(10)
C48 C75 1.404(10)
C49 C80 1.391(10)
C50 C59 1.523(9)
C52 C81 1.340(12)
C53 C55 1.380(11)
C54 C74 1.509(9)
C56 C68 1.478(10)
C57 C66 1.546(12)
C57 C72 1.523(11)
C59 C69 1.390(11)
C59 C80 1.376(10)
C62 C65 1.490(10)
C63 C83 1.493(10)
C64 C71 1.376(11)
C66 C1AA 1.494(12)
C67 C76 1.501(10)
C70 C73 1.509(9)
C73 C75 1.401(10)
C77 C78 1.465(10)
C79 C84 1.487(10)
C82 C90 1.579(17)
C82 C90A 1.635(15)
C85 C88 1.496(11)
C2AA C3AA 1.490(10)
